data_7227603
loop_
_publ_author_name
'Gu, Linghui'
'Wang, Peng'
'Zhong, Qiu'
'Deng, Yuxing'
'Xie, Jiangping'
'Liu, Fei'
'Xiao, Fan'
'Zheng, Shilong'
'Chen, Yue'
'Wang, Guangdi'
'He, Ling'

_publ_section_title
;
 Copper salt-catalyzed formation of a novel series of
 triazole--spirodienone conjugates with potent anticancer activity
;
_journal_issue 16
_journal_name_full 'RSC Adv.'
_journal_page_first 9412
_journal_paper_doi 10.1039/C6RA24764D
_journal_volume 7
_journal_year 2017
_chemical_formula_sum 'C22 H15 Cl N4 O3'
_chemical_formula_weight 418.83
_chemical_name_systematic
; 
 ? 
;
_space_group_crystal_system triclinic
_space_group_IT_number 2
_space_group_name_Hall '-P 1'
_space_group_name_H-M_alt 'P -1'
_symmetry_space_group_name_Hall '-P 1'
_symmetry_space_group_name_H-M 'P -1'
_atom_sites_solution_hydrogens geom
_audit_block_doi 10.5517/ccdc.csd.cc1lwvbn
_audit_creation_method SHELXL-2013
_audit_update_record
;
2016-06-20 deposited with the CCDC.
2016-11-10 downloaded from the CCDC.
;
_cell_angle_alpha 108.548(4)
_cell_angle_beta 95.167(4)
_cell_angle_gamma 96.016(4)
_cell_formula_units_Z 2
_cell_length_a 8.7564(18)
_cell_length_b 9.2855(18)
_cell_length_c 12.643(3)
_cell_measurement_reflns_used 1697
_cell_measurement_temperature 293(2)
_cell_measurement_theta_max 46.388
_cell_measurement_theta_min 4.674
_cell_volume 960.9(4)
_computing_cell_refinement 'Bruker SMART'
_computing_data_collection 'Bruker SMART'
_computing_data_reduction 'Bruker SHELXTL'
_computing_molecular_graphics 'Bruker SHELXTL'
_computing_publication_material 'Bruker SHELXTL'
_computing_structure_refinement 'SHELXL-2013 (Sheldrick, 2013)'
_computing_structure_solution 'Bruker SHELXTL'
_diffrn_ambient_temperature 293(2)
_diffrn_measured_fraction_theta_full 0.997
_diffrn_measured_fraction_theta_max 0.997
_diffrn_measurement_device_type 'CCD area detector'
_diffrn_measurement_method 'phi and omega scans'
_diffrn_radiation_type MoK\a
_diffrn_radiation_wavelength 0.71073
_diffrn_reflns_av_R_equivalents 0.0252
_diffrn_reflns_av_unetI/netI 0.0465
_diffrn_reflns_Laue_measured_fraction_full 0.997
_diffrn_reflns_Laue_measured_fraction_max 0.997
_diffrn_reflns_limit_h_max 9
_diffrn_reflns_limit_h_min -10
_diffrn_reflns_limit_k_max 10
_diffrn_reflns_limit_k_min -11
_diffrn_reflns_limit_l_max 15
_diffrn_reflns_limit_l_min -15
_diffrn_reflns_number 5551
_diffrn_reflns_point_group_measured_fraction_full 0.997
_diffrn_reflns_point_group_measured_fraction_max 0.997
_diffrn_reflns_theta_full 25.242
_diffrn_reflns_theta_max 25.498
_diffrn_reflns_theta_min 2.337
_exptl_absorpt_coefficient_mu 0.232
_exptl_absorpt_correction_T_max 0.7456
_exptl_absorpt_correction_T_min 0.5833
_exptl_absorpt_correction_type multi-scan
_exptl_absorpt_process_details sadabs
_exptl_crystal_colour colorless
_exptl_crystal_density_diffrn 1.448
_exptl_crystal_description prismatic
_exptl_crystal_F_000 432
_exptl_crystal_size_max 0.220
_exptl_crystal_size_mid 0.180
_exptl_crystal_size_min 0.120
_refine_diff_density_max 0.736
_refine_diff_density_min -0.198
_refine_diff_density_rms 0.052
_refine_ls_extinction_method none
_refine_ls_goodness_of_fit_ref 1.025
_refine_ls_hydrogen_treatment constr
_refine_ls_matrix_type full
_refine_ls_number_parameters 271
_refine_ls_number_reflns 3579
_refine_ls_number_restraints 0
_refine_ls_restrained_S_all 1.025
_refine_ls_R_factor_all 0.0707
_refine_ls_R_factor_gt 0.0533
_refine_ls_shift/su_max 0.001
_refine_ls_shift/su_mean 0.000
_refine_ls_structure_factor_coef Fsqd
_refine_ls_weighting_details 'w=1/[\s^2^(Fo^2^)+(0.0977P)^2^+0.1079P] where P=(Fo^2^+2Fc^2^)/3'
_refine_ls_weighting_scheme calc
_refine_ls_wR_factor_gt 0.1492
_refine_ls_wR_factor_ref 0.1652
_reflns_Friedel_coverage 0.000
_reflns_number_gt 2648
_reflns_number_total 3579
_reflns_threshold_expression 'I > 2\s(I)'
_cod_data_source_file c6ra24764d2.cif
_cod_data_source_block cd15192
_cod_original_cell_volume 960.9(3)
_cod_database_code 7227603
_shelx_space_group_comment
; 
The symmetry employed for this shelxl refinement is uniquely defined 
by the following loop, which should always be used as a source of 
symmetry information in preference to the above space-group names. 
They are only intended as comments. 
;
_shelx_estimated_absorpt_t_min 0.951
_shelx_estimated_absorpt_t_max 0.973
_shelxl_version_number 2013-4

loop_
_space_group_symop_operation_xyz
'x, y, z'
'-x, -y, -z'

loop_
_atom_site_label
_atom_site_type_symbol
_atom_site_fract_x
_atom_site_fract_y
_atom_site_fract_z
_atom_site_U_iso_or_equiv
_atom_site_adp_type
_atom_site_occupancy
_atom_site_site_symmetry_order
_atom_site_calc_flag
_atom_site_refinement_flags_posn
_atom_site_refinement_flags_adp
Cl1 Cl 0.08042(11) 1.02034(10) 1.37644(7) 0.0875(3) Uani 1 1 d . .
N1 N 0.3711(2) 0.7945(2) 0.83774(16) 0.0451(5) Uani 1 1 d . .
N2 N 0.3326(2) 0.9281(2) 0.90488(16) 0.0486(5) Uani 1 1 d . .
N3 N 0.2861(2) 0.7412(2) 0.98149(15) 0.0433(5) Uani 1 1 d . .
N4 N 0.3631(2) 0.5324(2) 0.83664(15) 0.0425(5) Uani 1 1 d . .
O1 O 0.61073(19) 0.55383(19) 0.92098(14) 0.0542(4) Uani 1 1 d . .
O2 O 0.3104(2) 0.27478(18) 0.75159(15) 0.0614(5) Uani 1 1 d . .
O3 O -0.2351(2) 0.3779(3) 0.6958(2) 0.1024(9) Uani 1 1 d . .
C1 C 0.1912(3) 0.9675(3) 1.1768(2) 0.0503(6) Uani 1 1 d . .
H1 H 0.2288 0.8838 1.1899 0.060 Uiso 1 1 calc R U
C2 C 0.1128(3) 1.0608(3) 1.2549(2) 0.0581(7) Uani 1 1 d . .
C3 C 0.0591(3) 1.1878(3) 1.2382(3) 0.0660(8) Uani 1 1 d . .
H3 H 0.0059 1.2504 1.2909 0.079 Uiso 1 1 calc R U
C4 C 0.0864(3) 1.2192(3) 1.1417(3) 0.0657(8) Uani 1 1 d . .
H4 H 0.0520 1.3051 1.1300 0.079 Uiso 1 1 calc R U
C5 C 0.1631(3) 1.1271(3) 1.0621(2) 0.0561(7) Uani 1 1 d . .
H5 H 0.1809 1.1508 0.9977 0.067 Uiso 1 1 calc R U
C6 C 0.2138(3) 0.9983(2) 1.0792(2) 0.0455(5) Uani 1 1 d . .
C7 C 0.2818(3) 0.8908(2) 0.98925(19) 0.0433(5) Uani 1 1 d . .
C8 C 0.3414(2) 0.6854(2) 0.88601(19) 0.0415(5) Uani 1 1 d . .
C9 C 0.4932(3) 0.4764(3) 0.86668(18) 0.0425(5) Uani 1 1 d . .
C10 C 0.4570(3) 0.3048(3) 0.8177(2) 0.0514(6) Uani 1 1 d . .
H10A H 0.5350 0.2630 0.7716 0.062 Uiso 1 1 calc R U
H10B H 0.4530 0.2596 0.8770 0.062 Uiso 1 1 calc R U
C11 C 0.2337(3) 0.4078(3) 0.78048(19) 0.0452(5) Uani 1 1 d . .
C12 C 0.1188(3) 0.3978(3) 0.8596(2) 0.0492(6) Uani 1 1 d . .
H12 H 0.1553 0.3976 0.9309 0.059 Uiso 1 1 calc R U
C13 C -0.0317(3) 0.3893(3) 0.8327(2) 0.0546(6) Uani 1 1 d . .
H13 H -0.0976 0.3829 0.8852 0.065 Uiso 1 1 calc R U
C14 C -0.0970(3) 0.3898(3) 0.7227(2) 0.0605(7) Uani 1 1 d . .
C15 C 0.0128(3) 0.4091(3) 0.6455(2) 0.0597(7) Uani 1 1 d . .
H15 H -0.0251 0.4141 0.5758 0.072 Uiso 1 1 calc R U
C16 C 0.1630(3) 0.4197(3) 0.6720(2) 0.0538(6) Uani 1 1 d . .
H16 H 0.2280 0.4352 0.6212 0.065 Uiso 1 1 calc R U
C17 C 0.4216(3) 0.7848(3) 0.73119(19) 0.0470(6) Uani 1 1 d . .
C18 C 0.3555(3) 0.8692(3) 0.6712(2) 0.0657(7) Uani 1 1 d . .
H18 H 0.2827 0.9320 0.7001 0.079 Uiso 1 1 calc R U
C19 C 0.4010(4) 0.8574(4) 0.5669(3) 0.0838(10) Uani 1 1 d . .
H19 H 0.3565 0.9112 0.5243 0.101 Uiso 1 1 calc R U
C20 C 0.5112(4) 0.7671(4) 0.5259(3) 0.0813(9) Uani 1 1 d . .
H20 H 0.5415 0.7601 0.4560 0.098 Uiso 1 1 calc R U
C21 C 0.5765(3) 0.6871(3) 0.5885(2) 0.0686(8) Uani 1 1 d . .
H21 H 0.6511 0.6261 0.5605 0.082 Uiso 1 1 calc R U
C22 C 0.5332(3) 0.6960(3) 0.6916(2) 0.0541(6) Uani 1 1 d . .
H22 H 0.5788 0.6427 0.7341 0.065 Uiso 1 1 calc R U

loop_
_atom_site_aniso_label
_atom_site_aniso_U_11
_atom_site_aniso_U_22
_atom_site_aniso_U_33
_atom_site_aniso_U_23
_atom_site_aniso_U_13
_atom_site_aniso_U_12
Cl1 0.1060(7) 0.0855(6) 0.0766(5) 0.0242(4) 0.0462(5) 0.0174(5)
N1 0.0489(11) 0.0411(11) 0.0493(11) 0.0197(9) 0.0098(9) 0.0064(8)
N2 0.0528(12) 0.0408(11) 0.0547(12) 0.0187(9) 0.0094(9) 0.0059(9)
N3 0.0457(11) 0.0405(10) 0.0478(11) 0.0180(8) 0.0108(8) 0.0105(8)
N4 0.0411(10) 0.0398(10) 0.0488(10) 0.0158(8) 0.0090(8) 0.0092(8)
O1 0.0457(10) 0.0573(10) 0.0605(10) 0.0221(8) 0.0050(8) 0.0044(8)
O2 0.0552(11) 0.0430(10) 0.0761(12) 0.0055(8) 0.0009(9) 0.0152(8)
O3 0.0451(12) 0.142(2) 0.0908(16) 0.0017(15) -0.0002(11) 0.0109(12)
C1 0.0509(14) 0.0377(12) 0.0622(15) 0.0153(11) 0.0106(11) 0.0070(10)
C2 0.0534(15) 0.0508(15) 0.0657(16) 0.0108(12) 0.0186(12) 0.0049(12)
C3 0.0541(16) 0.0507(16) 0.081(2) 0.0024(14) 0.0135(14) 0.0126(12)
C4 0.0635(17) 0.0414(14) 0.086(2) 0.0128(13) -0.0004(15) 0.0166(12)
C5 0.0591(15) 0.0412(13) 0.0654(16) 0.0164(12) -0.0008(12) 0.0079(11)
C6 0.0428(12) 0.0351(12) 0.0557(14) 0.0127(10) 0.0035(10) 0.0030(9)
C7 0.0406(12) 0.0415(12) 0.0498(13) 0.0180(10) 0.0042(10) 0.0067(9)
C8 0.0405(12) 0.0408(12) 0.0476(12) 0.0199(10) 0.0080(10) 0.0064(9)
C9 0.0422(13) 0.0484(13) 0.0427(12) 0.0200(10) 0.0135(10) 0.0099(10)
C10 0.0473(14) 0.0498(14) 0.0584(14) 0.0162(11) 0.0087(11) 0.0162(11)
C11 0.0455(13) 0.0431(13) 0.0483(13) 0.0149(10) 0.0099(10) 0.0097(10)
C12 0.0583(15) 0.0436(13) 0.0480(13) 0.0192(10) 0.0107(11) 0.0022(11)
C13 0.0524(15) 0.0465(14) 0.0586(15) 0.0087(11) 0.0195(12) -0.0030(11)
C14 0.0464(15) 0.0597(16) 0.0618(16) 0.0020(12) 0.0066(12) 0.0059(12)
C15 0.0604(17) 0.0693(17) 0.0463(13) 0.0163(12) -0.0023(12) 0.0124(13)
C16 0.0575(15) 0.0622(15) 0.0441(13) 0.0187(11) 0.0132(11) 0.0096(12)
C17 0.0489(13) 0.0469(13) 0.0456(12) 0.0194(10) 0.0057(10) -0.0043(10)
C18 0.0701(18) 0.0748(19) 0.0653(17) 0.0396(15) 0.0128(14) 0.0118(14)
C19 0.093(2) 0.108(3) 0.0675(19) 0.0554(19) 0.0038(18) 0.011(2)
C20 0.087(2) 0.110(3) 0.0499(16) 0.0326(17) 0.0162(15) 0.002(2)
C21 0.0647(18) 0.084(2) 0.0555(16) 0.0210(15) 0.0161(13) 0.0026(15)
C22 0.0494(14) 0.0621(16) 0.0529(14) 0.0231(12) 0.0088(11) 0.0023(12)

loop_
_atom_type_symbol
_atom_type_description
_atom_type_scat_dispersion_real
_atom_type_scat_dispersion_imag
_atom_type_scat_source
C C 0.0033 0.0016 'International Tables Vol C Tables 4.2.6.8 and 6.1.1.4'
H H 0.0000 0.0000 'International Tables Vol C Tables 4.2.6.8 and 6.1.1.4'
N N 0.0061 0.0033 'International Tables Vol C Tables 4.2.6.8 and 6.1.1.4'
O O 0.0106 0.0060 'International Tables Vol C Tables 4.2.6.8 and 6.1.1.4'
Cl Cl 0.1484 0.1585 'International Tables Vol C Tables 4.2.6.8 and 6.1.1.4'

loop_
_geom_angle_atom_site_label_1
_geom_angle_atom_site_label_2
_geom_angle_atom_site_label_3
_geom_angle
C8 N1 N2 108.45(18)
C8 N1 C17 131.0(2)
N2 N1 C17 120.33(18)
C7 N2 N1 103.24(17)
C8 N3 C7 102.49(18)
C9 N4 C8 122.22(19)
C9 N4 C11 111.63(18)
C8 N4 C11 122.94(18)
C10 O2 C11 110.58(17)
C2 C1 C6 119.9(2)
C2 C1 H1 120.1
C6 C1 H1 120.1
C1 C2 C3 120.9(3)
C1 C2 Cl1 120.1(2)
C3 C2 Cl1 118.9(2)
C4 C3 C2 118.4(3)
C4 C3 H3 120.8
C2 C3 H3 120.8
C5 C4 C3 121.8(2)
C5 C4 H4 119.1
C3 C4 H4 119.1
C4 C5 C6 119.2(3)
C4 C5 H5 120.4
C6 C5 H5 120.4
C1 C6 C5 119.8(2)
C1 C6 C7 120.7(2)
C5 C6 C7 119.4(2)
N2 C7 N3 114.5(2)
N2 C7 C6 122.6(2)
N3 C7 C6 122.7(2)
N3 C8 N1 111.3(2)
N3 C8 N4 125.41(19)
N1 C8 N4 123.3(2)
O1 C9 N4 125.1(2)
O1 C9 C10 128.9(2)
N4 C9 C10 106.04(19)
O2 C10 C9 105.57(17)
O2 C10 H10A 110.6
C9 C10 H10A 110.6
O2 C10 H10B 110.6
C9 C10 H10B 110.6
H10A C10 H10B 108.8
O2 C11 N4 102.45(17)
O2 C11 C16 106.40(18)
N4 C11 C16 111.98(19)
O2 C11 C12 110.84(19)
N4 C11 C12 110.88(18)
C16 C11 C12 113.6(2)
C13 C12 C11 123.0(2)
C13 C12 H12 118.5
C11 C12 H12 118.5
C12 C13 C14 121.6(2)
C12 C13 H13 119.2
C14 C13 H13 119.2
O3 C14 C13 122.3(3)
O3 C14 C15 120.8(3)
C13 C14 C15 117.0(2)
C16 C15 C14 121.9(2)
C16 C15 H15 119.1
C14 C15 H15 119.1
C15 C16 C11 122.7(2)
C15 C16 H16 118.6
C11 C16 H16 118.6
C22 C17 C18 121.6(2)
C22 C17 N1 120.5(2)
C18 C17 N1 117.9(2)
C17 C18 C19 118.2(3)
C17 C18 H18 120.9
C19 C18 H18 120.9
C20 C19 C18 120.5(3)
C20 C19 H19 119.7
C18 C19 H19 119.7
C21 C20 C19 119.8(3)
C21 C20 H20 120.1
C19 C20 H20 120.1
C22 C21 C20 120.9(3)
C22 C21 H21 119.6
C20 C21 H21 119.6
C21 C22 C17 118.9(2)
C21 C22 H22 120.5
C17 C22 H22 120.5

loop_
_geom_bond_atom_site_label_1
_geom_bond_atom_site_label_2
_geom_bond_distance
Cl1 C2 1.734(3)
N1 C8 1.354(3)
N1 N2 1.358(3)
N1 C17 1.434(3)
N2 C7 1.320(3)
N3 C8 1.311(3)
N3 C7 1.366(3)
N4 C9 1.373(3)
N4 C8 1.399(3)
N4 C11 1.478(3)
O1 C9 1.204(3)
O2 C10 1.416(3)
O2 C11 1.429(3)
O3 C14 1.210(3)
C1 C2 1.378(4)
C1 C6 1.379(3)
C1 H1 0.9300
C2 C3 1.383(4)
C3 C4 1.377(4)
C3 H3 0.9300
C4 C5 1.374(4)
C4 H4 0.9300
C5 C6 1.390(3)
C5 H5 0.9300
C6 C7 1.472(3)
C9 C10 1.502(3)
C10 H10A 0.9700
C10 H10B 0.9700
C11 C16 1.494(3)
C11 C12 1.498(3)
C12 C13 1.319(3)
C12 H12 0.9300
C13 C14 1.457(4)
C13 H13 0.9300
C14 C15 1.468(4)
C15 C16 1.313(4)
C15 H15 0.9300
C16 H16 0.9300
C17 C22 1.372(3)
C17 C18 1.385(3)
C18 C19 1.386(4)
C18 H18 0.9300
C19 C20 1.374(5)
C19 H19 0.9300
C20 C21 1.373(4)
C20 H20 0.9300
C21 C22 1.370(4)
C21 H21 0.9300
C22 H22 0.9300

loop_
_geom_hbond_atom_site_label_D
_geom_hbond_atom_site_label_H
_geom_hbond_atom_site_label_A
_geom_hbond_distance_DH
_geom_hbond_distance_HA
_geom_hbond_distance_DA
_geom_hbond_angle_DHA
_geom_hbond_site_symmetry_A
C12 H12 O1 0.93 2.55 3.362(3) 146.6 2_667
C10 H10A O3 0.97 2.58 3.338(4) 135.0 1_655
C10 H10A O3 0.97 2.58 3.338(4) 135.0 1_655
C12 H12 O1 0.93 2.55 3.362(3) 146.6 2_667

loop_
_geom_torsion_atom_site_label_1
_geom_torsion_atom_site_label_2
_geom_torsion_atom_site_label_3
_geom_torsion_atom_site_label_4
_geom_torsion
C8 N1 N2 C7 -0.1(2)
C17 N1 N2 C7 175.42(19)
C6 C1 C2 C3 -1.6(4)
C6 C1 C2 Cl1 178.64(18)
C1 C2 C3 C4 -0.2(4)
Cl1 C2 C3 C4 179.6(2)
C2 C3 C4 C5 0.8(4)
C3 C4 C5 C6 0.4(4)
C2 C1 C6 C5 2.8(4)
C2 C1 C6 C7 -173.2(2)
C4 C5 C6 C1 -2.2(4)
C4 C5 C6 C7 173.9(2)
N1 N2 C7 N3 0.5(2)
N1 N2 C7 C6 -174.52(19)
C8 N3 C7 N2 -0.7(2)
C8 N3 C7 C6 174.3(2)
C1 C6 C7 N2 -166.7(2)
C5 C6 C7 N2 17.3(3)
C1 C6 C7 N3 18.7(3)
C5 C6 C7 N3 -157.3(2)
C7 N3 C8 N1 0.6(2)
C7 N3 C8 N4 -177.4(2)
N2 N1 C8 N3 -0.3(2)
C17 N1 C8 N3 -175.2(2)
N2 N1 C8 N4 177.74(19)
C17 N1 C8 N4 2.8(4)
C9 N4 C8 N3 -83.7(3)
C11 N4 C8 N3 74.3(3)
C9 N4 C8 N1 98.5(3)
C11 N4 C8 N1 -103.4(3)
C8 N4 C9 O1 -13.8(3)
C11 N4 C9 O1 -174.1(2)
C8 N4 C9 C10 166.6(2)
C11 N4 C9 C10 6.3(2)
C11 O2 C10 C9 -16.7(3)
O1 C9 C10 O2 -173.6(2)
N4 C9 C10 O2 6.0(2)
C10 O2 C11 N4 19.7(2)
C10 O2 C11 C16 137.4(2)
C10 O2 C11 C12 -98.6(2)
C9 N4 C11 O2 -15.9(2)
C8 N4 C11 O2 -176.01(18)
C9 N4 C11 C16 -129.5(2)
C8 N4 C11 C16 70.4(3)
C9 N4 C11 C12 102.4(2)
C8 N4 C11 C12 -57.7(3)
O2 C11 C12 C13 -115.2(2)
N4 C11 C12 C13 131.7(2)
C16 C11 C12 C13 4.5(3)
C11 C12 C13 C14 -0.3(4)
C12 C13 C14 O3 178.0(3)
C12 C13 C14 C15 -3.5(4)
O3 C14 C15 C16 -178.8(3)
C13 C14 C15 C16 2.6(4)
C14 C15 C16 C11 2.0(4)
O2 C11 C16 C15 116.8(3)
N4 C11 C16 C15 -132.0(3)
C12 C11 C16 C15 -5.4(3)
C8 N1 C17 C22 -41.2(3)
N2 N1 C17 C22 144.4(2)
C8 N1 C17 C18 139.7(3)
N2 N1 C17 C18 -34.7(3)
C22 C17 C18 C19 2.4(4)
N1 C17 C18 C19 -178.4(2)
C17 C18 C19 C20 -1.5(5)
C18 C19 C20 C21 0.3(5)
C19 C20 C21 C22 0.0(5)
C20 C21 C22 C17 0.8(4)
C18 C17 C22 C21 -2.1(4)
N1 C17 C22 C21 178.8(2)
